data_7018634
loop_
_publ_author_name
'Zebret, Soumaila'
'Dupont, Nathalie'
'Besnard, C\'eline'
'Bernardinelli, G\'erald'
'Hamacek, Josef'

_publ_section_title
;
 Lanthanide-mediated triangular cationic assemblies: structural and
 physico-chemical properties.
;
_journal_issue 16
_journal_name_full 'Dalton transactions (Cambridge, England : 2003)'
_journal_page_first 4817
_journal_page_last 4823
_journal_paper_doi 10.1039/c2dt12227h
_journal_volume 41
_journal_year 2012
_chemical_formula_moiety 'C16 H13 N3 O6'
_chemical_formula_sum 'C16 H13 N3 O6'
_chemical_formula_weight 343.3
_space_group_IT_number 14
_symmetry_cell_setting monoclinic
_symmetry_space_group_name_Hall '-P 2ybc'
_symmetry_space_group_name_H-M 'P 1 21/c 1'
_audit_conform_dict_name cif_core.dic
_audit_conform_dict_version 2.0.1
_audit_creation_date 2008-03-07
_audit_creation_method from_xtal_archive_file_using_CIFIO
_audit_update_record 2008-03-07
_cell_angle_alpha 90.00000
_cell_angle_beta 98.278(7)
_cell_angle_gamma 90.00000
_cell_formula_units_Z 4
_cell_length_a 7.1099(4)
_cell_length_b 18.8042(11)
_cell_length_c 11.6038(7)
_cell_measurement_reflns_used 8000
_cell_measurement_temperature 150
_cell_measurement_theta_max 26.9
_cell_measurement_theta_min 2.8
_cell_volume 1535.22(16)
_computing_cell_refinement 'CELL (Stoe & Cie, 1999)'
_computing_data_collection 'EXPOSE (Stoe & Cie, 1999)'
_computing_data_reduction 'XRED (Stoe & Cie, 1999)'
_computing_molecular_graphics xtal_gx3
_computing_publication_material xtal_CIFIO
_computing_structure_refinement xtal_CRYLSQ
_computing_structure_solution SIR97
_diffrn_ambient_temperature 150
_diffrn_detector_area_resol_mean 6
_diffrn_measured_fraction_theta_full 1.0
_diffrn_measured_fraction_theta_max 1.0
_diffrn_measurement_device_type 'Stoe Ipds'
_diffrn_measurement_method \f
_diffrn_radiation_type MoK\a
_diffrn_radiation_wavelength .71073
_diffrn_reflns_av_R_equivalents .06
_diffrn_reflns_limit_h_max 9
_diffrn_reflns_limit_h_min -9
_diffrn_reflns_limit_k_max 23
_diffrn_reflns_limit_k_min -23
_diffrn_reflns_limit_l_max 14
_diffrn_reflns_limit_l_min -14
_diffrn_reflns_number 14'164
_diffrn_reflns_theta_full 26.9
_diffrn_reflns_theta_max 26.9
_diffrn_standards_decay_% 0
_exptl_absorpt_coefficient_mu .116
_exptl_absorpt_correction_T_max .9893
_exptl_absorpt_correction_T_min .974
_exptl_absorpt_correction_type numerical
_exptl_absorpt_process_details 'XRED; Stoe & Cie, 1999'
_exptl_crystal_colour colorless
_exptl_crystal_density_diffrn 1.485
_exptl_crystal_density_meas ?
_exptl_crystal_description prism
_exptl_crystal_F_000 712
_exptl_crystal_size_max .276
_exptl_crystal_size_mid .221
_exptl_crystal_size_min .106
_refine_diff_density_max .573
_refine_diff_density_min -.579
_refine_ls_abs_structure_details none
_refine_ls_extinction_method none
_refine_ls_goodness_of_fit_ref 1.22(2)
_refine_ls_hydrogen_treatment mixed
_refine_ls_number_parameters 229
_refine_ls_number_reflns 1838
_refine_ls_R_factor_gt .030
_refine_ls_shift/su_max .00026
_refine_ls_structure_factor_coef F
_refine_ls_weighting_details \w=1/[\s^2^(Fo)+0.00015(Fo^2^)]
_refine_ls_weighting_scheme calc
_refine_ls_wR_factor_ref .029
_reflns_number_gt 1889
_reflns_number_total 3301
_reflns_threshold_expression 'refl observed if Fo > 2.99 \s(Fo)'
_cod_data_source_file c2dt12227h.txt
_cod_data_source_block erbe2
_cod_depositor_comments
;
The following automatic conversions were performed:

'_exptl_crystal_density_meas' value 'not_measured' was changed to '?'
- the value is perceived as not measured.

Automatic conversion script
Id: cif_fix_values 3008 2015-01-20 13:52:24Z robertas 
;
_cod_original_sg_symbol_H-M 'P 21/c'
_cod_database_code 7018634

loop_
_symmetry_equiv_pos_as_xyz
+x,+y,+z
-x,1/2+y,1/2-z
-x,-y,-z
+x,1/2-y,1/2+z

loop_
_atom_site_label
_atom_site_fract_x
_atom_site_fract_y
_atom_site_fract_z
_atom_site_U_iso_or_equiv
_atom_site_occupancy
_atom_site_adp_type
O1 .1747(3) .47581(8) .07686(12) .0381(9) 1.00000 Uani
O2 .1265(3) .41214(7) .23296(11) .0357(8) 1.00000 Uani
O3 .2002(3) .10557(8) .05466(12) .0433(9) 1.00000 Uani
O4 .3902(3) .05663(7) .26690(13) .0429(9) 1.00000 Uani
O5 .7464(3) .34468(7) .61838(11) .0344(8) 1.00000 Uani
O6 .6338(3) .35422(7) .42824(11) .0324(8) 1.00000 Uani
N1 .1794(3) .29086(8) .10682(12) .0234(9) 1.00000 Uani
N2 .3360(3) .17290(9) .20967(13) .0253(9) 1.00000 Uani
N3 .5444(3) .21736(8) .41005(13) .0225(9) 1.00000 Uani
C1 .1196(3) .35152(10) .05333(16) .0241(10) 1.00000 Uani
C2 .0363(3) .35545(11) -.06265(16) .0280(11) 1.00000 Uani
C3 .0132(3) .29338(12) -.12735(16) .0302(11) 1.00000 Uani
C4 .0764(3) .22996(11) -.07454(16) .0291(11) 1.00000 Uani
C5 .1585(3) .23132(10) .04199(15) .0247(10) 1.00000 Uani
C6 .2310(3) .16320(11) .10063(16) .0278(11) 1.00000 Uani
C7 .4100(3) .11982(10) .28605(17) .0284(11) 1.00000 Uani
C8 .5131(3) .14721(10) .39983(16) .0241(10) 1.00000 Uani
C9 .5668(3) .09887(11) .48893(18) .0310(11) 1.00000 Uani
C10 .6482(4) .12395(11) .59637(18) .0321(12) 1.00000 Uani
C11 .6784(3) .19631(11) .60986(16) .0292(11) 1.00000 Uani
C12 .6296(3) .24065(10) .51421(15) .0232(10) 1.00000 Uani
C13 .1453(3) .42013(10) .12167(16) .0257(11) 1.00000 Uani
C14 .1438(4) .47782(11) .30042(17) .0443(13) 1.00000 Uani
C15 .6763(3) .31852(10) .52735(16) .0241(10) 1.00000 Uani
C16 .6753(4) .43009(11) .43786(18) .0423(13) 1.00000 Uani
H02 .355(4) .2174(13) .2343(18) .04000 1.00000 Uiso
H2 -.00525 .40128 -.09796 .04000 1.00000 Uiso
H3 -.04681 .29419 -.20886 .04000 1.00000 Uiso
H4 .06397 .18519 -.11819 .04000 1.00000 Uiso
H9 .54749 .04768 .47570 .04000 1.00000 Uiso
H10 .68367 .09121 .66170 .04000 1.00000 Uiso
H11 .73345 .21609 .68550 .04000 1.00000 Uiso
H141 .25462 .50369 .28517 .04000 1.00000 Uiso
H142 .02710 .50750 .27760 .04000 1.00000 Uiso
H143 .15537 .46626 .38297 .04000 1.00000 Uiso
H161 .60312 .45180 .49580 .04000 1.00000 Uiso
H162 .81417 .43690 .46270 .04000 1.00000 Uiso
H163 .63843 .45192 .36259 .04000 1.00000 Uiso

loop_
_atom_site_aniso_label
_atom_site_aniso_U_11
_atom_site_aniso_U_22
_atom_site_aniso_U_33
_atom_site_aniso_U_12
_atom_site_aniso_U_13
_atom_site_aniso_U_23
O1 .0531(12) .0286(8) .0323(8) -.0067(8) .0052(7) .0053(7)
O2 .0617(11) .0218(7) .0231(8) -.0053(7) .0045(7) -.0001(6)
O3 .0586(12) .0303(9) .0380(9) -.0025(8) -.0029(8) -.0134(7)
O4 .0542(11) .0193(8) .0518(10) .0003(8) -.0037(8) -.0075(7)
O5 .0432(10) .0324(8) .0255(8) -.0044(7) -.0026(7) -.0056(6)
O6 .0481(10) .0198(7) .0266(8) .0009(7) -.0034(7) -.0014(6)
N1 .0224(10) .0250(9) .0228(8) -.0026(8) .0029(7) -.0018(7)
N2 .0269(10) .0201(9) .0282(9) -.0013(8) .0019(8) -.0067(7)
N3 .0207(10) .0204(9) .0260(9) .0023(7) .0025(7) -.0021(7)
C1 .0194(11) .0281(11) .0253(10) -.0047(9) .0046(8) -.0004(8)
C2 .0238(12) .0350(12) .0253(10) -.0036(10) .0037(9) .0043(9)
C3 .0258(13) .0443(13) .0206(10) -.0071(10) .0032(9) -.0026(9)
C4 .0253(12) .0367(12) .0259(11) -.0073(10) .0053(9) -.0076(9)
C5 .0203(11) .0293(11) .0252(10) -.0047(9) .0059(9) -.0054(8)
C6 .0266(12) .0315(12) .0261(11) -.0046(10) .0069(9) -.0085(9)
C7 .0253(12) .0239(12) .0367(11) .0019(9) .0069(9) -.0039(9)
C8 .0200(11) .0195(11) .0331(11) .0011(9) .0049(9) -.0012(8)
C9 .0280(13) .0221(10) .0435(13) .0014(9) .0069(10) .0051(9)
C10 .0269(13) .0329(12) .0355(12) .0012(10) .0011(10) .0131(9)
C11 .0225(12) .0349(12) .0289(11) .0013(10) -.0008(9) .0040(9)
C12 .0184(11) .0258(11) .0253(10) .0020(9) .0024(8) -.0009(8)
C13 .0264(12) .0256(11) .0240(10) -.0009(9) -.0002(8) .0031(9)
C14 .078(2) .0266(11) .0274(11) -.0088(12) .0058(12) -.0047(9)
C15 .0219(12) .0273(11) .0233(10) .0007(9) .0036(9) -.0024(9)
C16 .0688(18) .0193(11) .0362(12) -.0017(11) -.0018(12) -.0006(9)

loop_
_atom_type_symbol
_atom_type_scat_source
_atom_type_scat_dispersion_real
_atom_type_scat_dispersion_imag
C Int._Tables_Vol_IV_Tables_2.2B_and_2.3.1 .002 .002
H Int._Tables_Vol_IV_Tables_2.2B_and_2.3.1 0 0
N Int._Tables_Vol_IV_Tables_2.2B_and_2.3.1 .004 .003
O Int._Tables_Vol_IV_Tables_2.2B_and_2.3.1 .008 .006

loop_
_geom_angle_atom_site_label_1
_geom_angle_atom_site_label_2
_geom_angle_atom_site_label_3
_geom_angle
C13 O2 C14 114.49(15)
C15 O6 C16 114.21(14)
C1 N1 C5 116.62(15)
C6 N2 C7 126.42(16)
C6 N2 H02 117.1(13)
C7 N2 H02 116.4(13)
C8 N3 C12 116.60(15)
N1 C1 C2 123.79(17)
N1 C1 C13 118.55(15)
C2 C1 C13 117.66(17)
C1 C2 C3 118.69(18)
C2 C3 C4 118.69(16)
C3 C4 C5 118.49(17)
N1 C5 C4 123.71(17)
N1 C5 C6 116.89(15)
C4 C5 C6 119.40(17)
O3 C6 N2 123.93(17)
O3 C6 C5 122.18(16)
N2 C6 C5 113.89(16)
O4 C7 N2 124.35(18)
O4 C7 C8 121.64(17)
N2 C7 C8 113.96(16)
N3 C8 C7 117.91(16)
N3 C8 C9 123.65(17)
C7 C8 C9 118.43(16)
C8 C9 C10 118.93(18)
C9 C10 C11 118.47(18)
C10 C11 C12 118.84(17)
N3 C12 C11 123.37(16)
N3 C12 C15 118.18(15)
C11 C12 C15 118.44(16)
O1 C13 O2 124.67(17)
O1 C13 C1 122.17(17)
O2 C13 C1 113.13(16)
O5 C15 O6 124.46(16)
O5 C15 C12 122.90(17)
O6 C15 C12 112.64(15)

loop_
_geom_bond_atom_site_label_1
_geom_bond_atom_site_label_2
_geom_bond_distance
O1 C13 1.201(3)
O2 C13 1.326(3)
O2 C14 1.458(3)
O3 C6 1.214(3)
O4 C7 1.213(3)
O5 C15 1.206(3)
O6 C15 1.328(3)
O6 C16 1.458(3)
N1 C1 1.338(3)
N1 C5 1.345(3)
N2 C6 1.385(3)
N2 C7 1.387(3)
N2 H02 .89(3)
N3 C8 1.340(3)
N3 C12 1.345(3)
C1 C2 1.392(3)
C1 C13 1.512(3)
C2 C3 1.385(3)
C3 C4 1.386(3)
C4 C5 1.394(3)
C5 C6 1.506(3)
C7 C8 1.505(3)
C8 C9 1.388(3)
C9 C10 1.380(3)
C10 C11 1.383(3)
C11 C12 1.392(3)
C12 C15 1.504(3)

loop_
_geom_torsion_atom_site_label_1
_geom_torsion_atom_site_label_2
_geom_torsion_atom_site_label_3
_geom_torsion_atom_site_label_4
_geom_torsion
C14 O2 C13 O1 .2(3)
C14 O2 C13 C1 -177.93(17)
C16 O6 C15 O5 -1.3(3)
C16 O6 C15 C12 179.39(18)
C5 N1 C1 C2 1.1(3)
C5 N1 C1 C13 -178.27(18)
C1 N1 C5 C4 -1.2(3)
C1 N1 C5 C6 178.15(18)
C7 N2 C6 O3 -4.8(4)
C7 N2 C6 C5 175.85(19)
H02 N2 C6 O3 177.0(17)
H02 N2 C6 C5 -2.3(17)
C6 N2 C7 O4 -.7(4)
C6 N2 C7 C8 -178.28(19)
H02 N2 C7 O4 177.5(17)
H02 N2 C7 C8 -.1(17)
C12 N3 C8 C7 177.28(18)
C12 N3 C8 C9 -1.4(3)
C8 N3 C12 C11 -2.3(3)
C8 N3 C12 C15 176.94(18)
N1 C1 C2 C3 -.1(4)
C13 C1 C2 C3 179.30(19)
N1 C1 C13 O1 147.4(2)
N1 C1 C13 O2 -34.4(3)
C2 C1 C13 O1 -32.0(3)
C2 C1 C13 O2 146.19(19)
C1 C2 C3 C4 -.9(4)
C2 C3 C4 C5 .8(4)
C3 C4 C5 N1 .3(4)
C3 C4 C5 C6 -179.04(19)
N1 C5 C6 O3 171.5(2)
N1 C5 C6 N2 -9.2(3)
C4 C5 C6 O3 -9.2(4)
C4 C5 C6 N2 170.20(19)
O4 C7 C8 N3 173.8(2)
O4 C7 C8 C9 -7.4(4)
N2 C7 C8 N3 -8.5(3)
N2 C7 C8 C9 170.21(19)
N3 C8 C9 C10 3.6(4)
C7 C8 C9 C10 -175.1(2)
C8 C9 C10 C11 -2.0(4)
C9 C10 C11 C12 -1.4(4)
C10 C11 C12 N3 3.7(4)
C10 C11 C12 C15 -175.54(19)
N3 C12 C15 O5 177.32(19)
N3 C12 C15 O6 -3.4(3)
C11 C12 C15 O5 -3.4(4)
C11 C12 C15 O6 175.91(18)
